data_2100511
loop_
_publ_author_name
'Kr\"uger, Hannes'
'Kahlenberg, Volker'
'Friese, Karen'

_publ_section_title
;
 Na~2~Si~3~O~7~: an incommensurate structure with crenel-type
 modulation functions, refined from a twinned crystal
;
_journal_coeditor_code SN5035
_journal_issue 3
_journal_name_full 'Acta Crystallographica Section B'
_journal_page_first 440
_journal_page_last 446
_journal_paper_doi 10.1107/S010876810600663X
_journal_volume 62
_journal_year 2006
_chemical_formula_sum 'Na2 O7 Si3'
_chemical_formula_weight 242.2
_chemical_name_common 'sodium trisilicate'
_chemical_name_systematic ' ?'
_space_group_ssg_name C2/c(0\b0)s0
_symmetry_cell_setting monoclinic
_cell_angle_alpha 90
_cell_angle_beta 90.26(3)
_cell_angle_gamma 90
_cell_formula_units_Z 4
_cell_length_a 20.416(6)
_cell_length_b 6.4987(15)
_cell_length_c 4.9294(19)
_cell_measurement_reflns_used 2604
_cell_measurement_temperature 298
_cell_measurement_theta_max 26.99
_cell_measurement_theta_min 2.00
_cell_modulation_dimension 1
_cell_volume 654.0(4)
_computing_cell_refinement 'STOE X-AREA'
_computing_data_collection 'STOE X-AREA'
_computing_data_reduction 'STOE X-RED'
_computing_publication_material '(Jana2000; Petricek and Dusek, 2000)'
_computing_structure_refinement '(Jana2000; Petricek and Dusek, 2000)'
_computing_structure_solution SIR97
_diffrn_ambient_temperature 298
_diffrn_detector_area_resol_mean 6.67
_diffrn_measured_fraction_theta_full 0.95
_diffrn_measurement_device '2-circle goniometer'
_diffrn_measurement_device_type 'STOE IPDS 2'
_diffrn_measurement_method 'rotation method'
_diffrn_radiation_monochromator 'plane graphite'
_diffrn_radiation_type 'Mo K\a'
_diffrn_radiation_wavelength 0.71073
_diffrn_reflns_av_R_equivalents 0.0822
_diffrn_reflns_av_sigmaI/netI 0.0457
_diffrn_reflns_limit_h_max 25
_diffrn_reflns_limit_h_min -25
_diffrn_reflns_limit_index_m_1_max 1
_diffrn_reflns_limit_index_m_1_min -1
_diffrn_reflns_limit_k_max 8
_diffrn_reflns_limit_k_min -8
_diffrn_reflns_limit_l_max 4
_diffrn_reflns_limit_l_min -6
_diffrn_reflns_number 4714
_diffrn_reflns_theta_full 19.17
_diffrn_reflns_theta_max 26.71
_diffrn_reflns_theta_min 1.70
_exptl_absorpt_coefficient_mu 0.85
_exptl_absorpt_correction_T_max 1.000
_exptl_absorpt_correction_T_min 1.000
_exptl_absorpt_correction_type none
_exptl_crystal_colour colourless
_exptl_crystal_density_diffrn 2.4593
_exptl_crystal_description plate
_exptl_crystal_F_000 480
_exptl_crystal_size_max 0.28
_exptl_crystal_size_mid 0.1
_exptl_crystal_size_min 0.03
_refine_diff_density_max 1.07
_refine_diff_density_min -0.80
_refine_ls_extinction_method none
_refine_ls_goodness_of_fit_ref 2.30
_refine_ls_number_parameters 157
_refine_ls_number_reflns 1914
_refine_ls_R_factor_all 0.1124
_refine_ls_R_factor_gt 0.0730
_refine_ls_shift/su_max 0.0004
_refine_ls_shift/su_mean 0.0000
_refine_ls_structure_factor_coef F
_refine_ls_weighting_details w=1/(\s^2^(F)+0.0001F^2^)
_refine_ls_weighting_scheme sigma
_refine_ls_wR_factor_gt 0.0610
_refine_ls_wR_factor_ref 0.0651
_reflns_number_gt 1327
_reflns_number_total 1914
_reflns_threshold_expression I>3\s(I)
_cod_data_source_file sn5035.cif
_cod_data_source_block I
_cod_depositor_comments
;
The following automatic conversions were performed:
'_exptl_absorpt_correction_type' value 'None' changed to 'none' according
to '/home/saulius/struct/CIF-dictionaries/cif_core.dic' dictionary named
'cif_core.dic' version 2.4.1 from 2010-06-29.

Automatic conversion script
Id: cif_fix_enum 1527 2010-12-29 10:47:43Z saulius 

The following automatic conversions were performed:

'_exptl_absorpt_correction_type' value 'None' changed to 'none'
according to /home/saulius/struct/CIF-dictionaries/cif_core.dic
dictionary named 'cif_core.dic' version 2.4.1 from 2010-06-29.

Automatic conversion script
Id: cif_fix_values 1715 2011-07-08 13:25:40Z adriana 
;
_cod_database_code 2100511

loop_
_space_group_symop_ssg_id
_space_group_symop_ssg_operation_algebraic
1 x1,x2,x3,x4
2 -x1,x2,1/2-x3,1/2+x4
3 -x1,-x2,-x3,-x4
4 x1,-x2,1/2+x3,1/2-x4
5 1/2+x1,1/2+x2,x3,x4
6 1/2-x1,1/2+x2,1/2-x3,1/2+x4
7 1/2-x1,1/2-x2,-x3,-x4
8 1/2+x1,1/2-x2,1/2+x3,1/2-x4

loop_
_atom_site_type_symbol
_atom_site_label
_atom_site_fract_x
_atom_site_fract_y
_atom_site_fract_z
_atom_site_U_iso_or_equiv
_atom_site_adp_type
_atom_site_calc_flag
_atom_site_occupancy
Si Si1 0.13414(6) 0.3581(2) 0.2013(3) 0.0218(4) Uani d 1
Si Si2 0 0.1359(3) 0.1855(4) 0.0177(5) Uani d 1
O O1 0.35972(18) 0.0666(5) 0.1199(7) 0.0283(11) Uani d 1
O O2 0.19026(14) 0.1984(4) 0.2567(7) 0.0216(10) Uani d 1
O O3 -0.0137(3) -0.0607(8) 0.3781(10) 0.0303(17) Uani d 1
O O4 0.06199(17) 0.2664(7) 0.2426(8) 0.0273(12) Uani d 1
Na Na1 0.29570(9) 0.3515(3) 0.2653(4) 0.0263(5) Uani d 1

loop_
_atom_site_aniso_label
_atom_site_aniso_U_11
_atom_site_aniso_U_22
_atom_site_aniso_U_33
_atom_site_aniso_U_12
_atom_site_aniso_U_13
_atom_site_aniso_U_23
_atom_site_aniso_type_symbol
Si1 0.0243(6) 0.0201(6) 0.0208(6) -0.0023(6) 0.0034(6) -0.0010(6) Si
Si2 0.0217(9) 0.0184(8) 0.0130(11) 0.0008(8) 0.0016(10) 0.0005(9) Si
O1 0.040(2) 0.0226(17) 0.0225(18) 0.0010(15) 0.0030(15) -0.0010(15) O
O2 0.0310(17) 0.0210(14) 0.0129(19) 0.0032(12) -0.0023(16) -0.0020(13) O
O3 0.052(3) 0.027(3) 0.012(3) -0.009(2) 0.001(2) 0.005(2) O
O4 0.0260(16) 0.028(2) 0.028(2) -0.0037(16) 0.000(2) 0.004(2) O
Na1 0.0372(11) 0.0234(7) 0.0184(9) -0.0012(9) 0.0011(9) -0.0022(9) Na

loop_
_atom_site_displace_Fourier_atom_site_label
_atom_site_displace_Fourier_axis
_atom_site_displace_Fourier_wave_vector_seq_id
_atom_site_displace_Fourier_param_cos
_atom_site_displace_Fourier_param_sin
Si1 x 1 -0.00202(11) 0.00759(9)
Si1 y 1 0.0204(3) -0.0107(3)
Si1 z 1 0.0049(7) 0.0053(6)
Si2 x 1 0.00632(15) -0.00209(13)
Si2 y 1 0 0
Si2 z 1 0 0
O1 x 1 0.0040(3) 0.0054(3)
O1 y 1 -0.0216(8) -0.0054(8)
O1 z 1 0.0019(13) -0.0061(13)
O2 x 1 0.0012(3) 0.0134(2)
O2 y 1 0.0047(8) 0.0010(7)
O2 z 1 -0.0044(13) 0.0040(12)
O4 x 1 -0.0024(3) 0.0126(2)
O4 y 1 0.0401(11) -0.0497(9)
O4 z 1 0.0105(14) -0.0046(16)
Na1 x 1 -0.00296(17) 0.01285(14)
Na1 y 1 -0.0001(5) -0.0007(5)
Na1 z 1 -0.0020(9) 0.0007(7)

loop_
_atom_site_Fourier_wave_vector_seq_id
_atom_site_Fourier_wave_vector_x
_atom_site_Fourier_wave_vector_z
1 0.00000 0.00000

loop_
_atom_site_occ_special_func_atom_site_label
_atom_site_occ_special_func_crenel_c
_atom_site_occ_special_func_crenel_w
Si2 0.3276(17) 0.5
O3 0.2172(17) 0.5

loop_
_atom_site_U_Fourier_atom_site_label
_atom_site_U_Fourier_tens_elem
_atom_site_U_Fourier_wave_vector_seq_id
_atom_site_U_Fourier_param_cos
_atom_site_U_Fourier_param_sin
Si1 U11 1 0.0086(11) 0.0023(9)
Si1 U22 1 -0.0009(11) 0.0000(10)
Si1 U33 1 0.0049(16) 0.0158(14)
Si1 U12 1 -0.0017(8) 0.0025(9)
Si1 U13 1 0.0104(13) 0.0055(10)
Si1 U23 1 -0.0044(10) 0.0011(11)
O1 U11 1 0.003(3) -0.015(3)
O1 U22 1 0.001(3) -0.007(3)
O1 U33 1 -0.005(5) -0.019(4)
O1 U12 1 -0.006(2) -0.002(2)
O1 U13 1 0.002(3) -0.003(3)
O1 U23 1 0.003(3) 0.001(3)
O2 U11 1 0.007(3) -0.006(2)
O2 U22 1 -0.003(3) -0.004(3)
O2 U33 1 0.013(5) -0.004(4)
O2 U12 1 -0.001(2) -0.005(2)
O2 U13 1 0.012(3) 0.001(3)
O2 U23 1 0.000(2) -0.002(2)
O4 U11 1 0.006(3) -0.004(3)
O4 U22 1 -0.008(4) 0.006(4)
O4 U33 1 -0.014(5) 0.008(5)
O4 U12 1 0.003(3) 0.002(3)
O4 U13 1 0.003(4) -0.007(3)
O4 U23 1 0.002(4) 0.016(3)
Na1 U11 1 0.015(2) 0.0038(15)
Na1 U22 1 0.0002(17) 0.0016(15)
Na1 U33 1 0.000(3) -0.004(2)
Na1 U12 1 -0.0027(14) -0.0008(13)
Na1 U13 1 0.006(2) 0.0039(14)
Na1 U23 1 -0.0004(14) -0.0012(15)

loop_
_atom_type_symbol
_atom_type_scat_dispersion_real
_atom_type_scat_dispersion_imag
_atom_type_scat_source
Na 0.036 0.025 'International Tables Vol C Tables  4.2.6.8 and 6.1.1.4'
O 0.011 0.006 'International Tables Vol C Tables  4.2.6.8 and 6.1.1.4'
Si 0.082 0.070 'International Tables Vol C Tables  4.2.6.8 and 6.1.1.4'

loop_
_cell_wave_vector_seq_id
_cell_wave_vector_x
_cell_wave_vector_y
_cell_wave_vector_z
1 0.00000 0.56160 0.00000

loop_
_geom_angle_atom_site_label_1
_geom_angle_atom_site_label_2
_geom_angle_atom_site_label_3
_geom_angle_site_symmetry_1
_geom_angle_site_symmetry_3
_geom_angle_publ_flag
_geom_angle_max
_geom_angle_min
_geom_angle_av
O1 Si1 O1 7_555 7_556 yes 154.7(3) 152.5(3) 153.7(3)
O1 Si1 O1 7_555 6_555 yes 106.5(4) 104.2(4) 105.3(4)
O1 Si1 O2 7_555 . yes 109.3(4) 105.9(4) 107.5(4)
O1 Si1 O4 7_555 . yes 109.5(4) 105.9(4) 107.6(4)
O1 Si1 O4 7_555 4_564 yes 43.4(3) 39.0(3) 40.9(3)
O1 Si1 O1 6_555 7_555 yes 106.5(4) 104.2(4) 105.3(4)
O1 Si1 O1 6_555 7_556 yes 50.6(3) 46.8(3) 48.9(3)
O1 Si1 O2 6_555 . yes 115.7(4) 112.0(4) 113.9(4)
O1 Si1 O4 6_555 . yes 110.2(4) 106.2(4) 108.2(4)
O1 Si1 O4 6_555 4_564 yes 81.2(3) 76.5(3) 78.5(3)
O2 Si1 O4 . . yes 117.3(4) 110.5(4) 113.8(4)
O2 Si1 O4 . 4_564 yes 151.2(3) 144.6(3) 147.9(3)
O4 Si1 O4 . 4_564 yes 89.0(3) 86.3(3) 87.5(3)
O3 Si2 O3 . 3_555 yes 117.2(2) 117.2(2) 117.2(2)
O3 Si2 O3 . 3_556 yes 43.5(2) 43.5(2) 43.5(2)
O3 Si2 O3 . 4_554 yes 108.1(3) 104.9(3) 107.2(3)
O3 Si2 O4 . . yes 118.7(4) 104.3(4) 109.4(4)
O3 Si2 O4 . 3_555 yes 73.0(2) 71.2(2) 71.8(2)
O3 Si2 O4 . 2_555 yes 115.9(4) 98.3(4) 109.8(4)
O3 Si2 O3 3_555 . yes 117.2(2) 117.2(2) 117.2(2)
O3 Si2 O3 3_555 3_556 yes 151.5(2) 151.5(2) 151.5(2)
O3 Si2 O4 3_555 . yes 100.0(3) 100.0(3) 100.0(3)
O3 Si2 O4 3_555 3_555 yes 48.22(17) 48.22(17) 48.22(17)
O3 Si2 O4 3_555 2_555 yes 114.1(3) 114.1(3) 114.1(3)
O3 Si2 O3 3_556 . yes 43.5(2) 43.5(2) 43.5(2)
O3 Si2 O3 3_556 3_555 yes 151.5(2) 151.5(2) 151.5(2)
O3 Si2 O4 3_556 . yes 80.9(4) 80.9(4) 80.9(4)
O3 Si2 O4 3_556 3_555 yes 116.3(2) 116.3(2) 116.3(2)
O3 Si2 O4 3_556 2_555 yes 91.9(4) 91.9(4) 91.9(4)
O3 Si2 O3 4_554 . yes 108.1(3) 104.9(3) 107.2(3)
O3 Si2 O4 4_554 . yes 119.5(4) 108.4(4) 112.0(4)
O3 Si2 O4 4_554 3_555 yes 37.0(2) 32.7(2) 35.7(2)
O3 Si2 O4 4_554 2_555 yes 110.3(4) 104.3(4) 108.4(4)
O4 Si2 O4 . 3_555 yes 141.7(3) 122.2(3) 129.7(3)
O4 Si2 O4 . 2_555 yes 109.9(4) 108.7(4) 109.5(4)
O4 Si2 O4 2_555 . yes 109.9(4) 108.7(4) 109.5(4)
O4 Si2 O4 2_555 3_555 yes 124.1(3) 104.4(3) 117.0(3)
O1 Na1 O2 . . yes 103.5(3) 95.9(3) 99.6(3)
O1 Na1 O2 . 7_555 yes 63.6(2) 62.0(2) 62.9(2)
O1 Na1 O2 . 7_556 yes 98.9(3) 95.8(3) 97.3(3)
O1 Na1 O2 . 6_555 yes 143.7(3) 122.5(3) 133.3(3)
O2 Na1 O2 . 7_555 yes 92.7(3) 91.2(3) 91.9(3)
O2 Na1 O2 . 7_556 yes 93.9(3) 93.6(3) 93.8(3)
O2 Na1 O2 . 6_555 yes 130.8(3) 113.0(3) 121.9(3)
O2 Na1 O2 7_555 . yes 92.7(3) 91.2(3) 91.9(3)
O2 Na1 O2 7_555 7_556 yes 160.7(3) 159.3(3) 160.0(3)
O2 Na1 O2 7_555 6_555 yes 94.7(3) 92.3(3) 93.6(3)
O2 Na1 O2 7_556 . yes 93.9(3) 93.6(3) 93.8(3)
O2 Na1 O2 7_556 7_555 yes 160.7(3) 159.3(3) 160.0(3)
O2 Na1 O2 7_556 6_555 yes 100.5(3) 98.6(3) 99.5(3)
O2 Na1 O2 6_555 . yes 130.8(3) 113.0(3) 121.9(3)
O2 Na1 O2 6_555 7_555 yes 94.7(3) 92.3(3) 93.6(3)
O2 Na1 O2 6_555 7_556 yes 100.5(3) 98.6(3) 99.5(3)

loop_
_geom_bond_atom_site_label_1
_geom_bond_atom_site_label_2
_geom_bond_site_symmetry_2
_geom_bond_publ_flag
_geom_bond_distance_max
_geom_bond_distance_min
_geom_bond_distance_av
Si1 O1 7_555 yes 1.723(8) 1.603(8) 1.664(8)
Si1 O1 6_555 yes 1.665(7) 1.583(7) 1.628(7)
Si1 O2 . yes 1.582(6) 1.567(7) 1.575(7)
Si1 O4 . yes 1.642(7) 1.591(7) 1.615(7)
Si2 O3 . yes 1.633(6) 1.599(6) 1.608(6)
Si2 O3 3_555 yes 2.847(6) 2.847(6) 2.847(6)
Si2 O3 3_556 yes 2.236(6) 2.236(6) 2.236(6)
Si2 O3 4_554 yes 1.631(6) 1.598(5) 1.607(5)
Si2 O4 . yes 1.641(7) 1.538(8) 1.594(7)
Si2 O4 2_555 yes 1.619(8) 1.563(8) 1.589(8)
Na1 O1 . yes 2.429(8) 2.339(8) 2.384(7)
Na1 O2 . yes 2.416(7) 2.328(7) 2.372(7)
Na1 O2 7_555 yes 2.643(9) 2.579(8) 2.610(8)
Na1 O2 7_556 yes 2.430(9) 2.359(9) 2.395(8)
Na1 O2 6_555 yes 2.326(7) 2.256(7) 2.291(7)
